data_7031149
loop_
_publ_author_name
'Burling, Suzanne'
'Field, Leslie D.'
'Messerle, Barbara A.'
'Vuong, Khuong Q.'
'Turner, Peter'

_publ_section_title
;
 Rhodium(i) and iridium(i) complexes with bidentate N,N and P,N ligands as
 catalysts for the hydrothiolation of alkynesBased on the presentation
 given at Dalton Discussion No. 6, 9?11th September 2003, University of
 York, UK.Electronic supplementary information (ESI) available: Listing of
 1H NMR data for the alkenyl protons of alkenyl sulfides. See
 http://www.rsc.org/suppdata/dt/b3/b303774f/
;
_journal_issue 21
_journal_name_full 'Dalton Transactions'
_journal_page_first 4181
_journal_paper_doi 10.1039/b303774f
_journal_year 2003
_chemical_formula_sum 'C49 H49 B Ir N2 P'
_chemical_formula_weight 899.88
_chemical_name_systematic
; 
? 
;
_space_group_IT_number 43
_symmetry_cell_setting orthorhombic
_symmetry_Int_Tables_number 43
_symmetry_space_group_name_Hall 'F 2 -2d'
_symmetry_space_group_name_H-M 'F d d 2'
_atom_sites_solution_hydrogens geom
_atom_sites_solution_primary direct
_atom_sites_solution_secondary difmap
_audit_creation_method SHELXL-97
_cell_angle_alpha 90.00
_cell_angle_beta 90.00
_cell_angle_gamma 90.00
_cell_formula_units_Z 16
_cell_length_a 34.832(8)
_cell_length_b 55.975(13)
_cell_length_c 8.1474(19)
_cell_measurement_reflns_used 1020
_cell_measurement_temperature 150(2)
_cell_measurement_theta_max 28.292
_cell_measurement_theta_min 2.593
_cell_volume 15885(6)
_computing_cell_refinement 'SAINT (Bruker,1995)'
_computing_data_collection 'SMART (Bruker,1995)'
_computing_data_reduction 'SAINT and XPREP (Bruker 1995)'
_computing_molecular_graphics
;
teXsan for Windows (MSC, 1997), XSHELL (Bruker, 2000) 
xtal 3.6 (Hall,du Boulay, D.J. & Olthof-Hazekamp, R. 1999)
ORTEPII  (Johnson,C.K., 1976). 
WinGX (Farrugia, 1999)
;
_computing_structure_refinement 'SHELXL-97 (Sheldrick, 1997)'
_computing_structure_solution 'SIR97 (Altomare, et. al. 1997)'
_diffrn_ambient_temperature 150(2)
_diffrn_crystal_treatment
;
attached with Exxon Paratone N, to a short length 
of fibre supported on a thin piece of copper wire 
inserted in a copper mounting pin.  The crystal was 
quenched in a cold nitrogen gas stream from an 
Oxford Cryosystems Cryostream. 
;
_diffrn_measured_fraction_theta_full 0.978
_diffrn_measured_fraction_theta_max 0.978
_diffrn_measurement_device_type 'Bruker SMART 1000 CCD'
_diffrn_measurement_method \w
_diffrn_radiation_monochromator graphite
_diffrn_radiation_source 'sealed tube'
_diffrn_radiation_type MoK\a
_diffrn_radiation_wavelength 0.71073
_diffrn_reflns_av_R_equivalents 0.0362
_diffrn_reflns_av_sigmaI/netI 0.0185
_diffrn_reflns_limit_h_max 46
_diffrn_reflns_limit_h_min -46
_diffrn_reflns_limit_k_max 74
_diffrn_reflns_limit_k_min -74
_diffrn_reflns_limit_l_max 10
_diffrn_reflns_limit_l_min -10
_diffrn_reflns_number 39465
_diffrn_reflns_theta_full 28.34
_diffrn_reflns_theta_max 28.34
_diffrn_reflns_theta_min 1.38
_diffrn_standards_decay_% 0.2
_diffrn_standards_number 663
_exptl_absorpt_coefficient_mu 3.440
_exptl_absorpt_correction_T_max 0.567
_exptl_absorpt_correction_T_min 0.316
_exptl_absorpt_correction_type gaussian
_exptl_absorpt_process_details
;
Gaussian (Coppens et al., 1965) 
XPREP  (Bruker, 1995)
;
_exptl_crystal_colour orange
_exptl_crystal_density_diffrn 1.505
_exptl_crystal_density_method 'not measured'
_exptl_crystal_description prism
_exptl_crystal_F_000 7264
_exptl_crystal_size_max 0.417
_exptl_crystal_size_mid 0.251
_exptl_crystal_size_min 0.178
_refine_diff_density_max 1.051
_refine_diff_density_min -0.403
_refine_diff_density_rms 0.061
_refine_ls_abs_structure_details 'Flack H D (1983), Acta Cryst. A39, 876-881'
_refine_ls_abs_structure_Flack 0.000(3)
_refine_ls_extinction_method none
_refine_ls_goodness_of_fit_ref 1.590
_refine_ls_hydrogen_treatment mixed
_refine_ls_matrix_type full
_refine_ls_number_parameters 503
_refine_ls_number_reflns 9565
_refine_ls_number_restraints 1
_refine_ls_restrained_S_all 1.590
_refine_ls_R_factor_all 0.0190
_refine_ls_R_factor_gt 0.0179
_refine_ls_shift/su_max 0.003
_refine_ls_shift/su_mean 0.000
_refine_ls_structure_factor_coef Fsqd
_refine_ls_weighting_details 'calc w=1/[\s^2^(Fo^2^)+(0.0100P)^2^] where P=(Fo^2^+2Fc^2^)/3'
_refine_ls_weighting_scheme calc
_refine_ls_wR_factor_gt 0.0362
_refine_ls_wR_factor_ref 0.0363
_reflns_number_gt 9216
_reflns_number_total 9565
_reflns_threshold_expression >2sigma(I)
_cod_data_source_file b303774f.txt
_cod_data_source_block bam5
_cod_depositor_comments
;
The following automatic conversions were performed:

'_exptl_absorpt_correction_type' value 'Gaussian' changed to
'gaussian' according to
/usr/data/users/saulius/automatic-downloads/retrospective/RSC/lib/dictionaries/cif_core.dic
dictionary named 'cif_core.dic' version 2.4.2 from 2011-04-26.

Automatic conversion script
Id: cif_fix_values 2281 2013-09-26 08:29:07Z andrius 
;
_cod_original_sg_symbol_H-M 'F d d 2    '
_cod_database_code 7031149

loop_
_symmetry_equiv_pos_as_xyz
'x, y, z'
'-x, -y, z'
'x+1/4, -y+1/4, z+1/4'
'-x+1/4, y+1/4, z+1/4'
'x, y+1/2, z+1/2'
'-x, -y+1/2, z+1/2'
'x+1/4, -y+3/4, z+3/4'
'-x+1/4, y+3/4, z+3/4'
'x+1/2, y, z+1/2'
'-x+1/2, -y, z+1/2'
'x+3/4, -y+1/4, z+3/4'
'-x+3/4, y+1/4, z+3/4'
'x+1/2, y+1/2, z'
'-x+1/2, -y+1/2, z'
'x+3/4, -y+3/4, z+1/4'
'-x+3/4, y+3/4, z+1/4'

loop_
_atom_site_label
_atom_site_type_symbol
_atom_site_fract_x
_atom_site_fract_y
_atom_site_fract_z
_atom_site_U_iso_or_equiv
_atom_site_adp_type
_atom_site_occupancy
_atom_site_symmetry_multiplicity
_atom_site_calc_flag
_atom_site_refinement_flags
Ir1 Ir 0.090916(2) 0.053174(2) 0.464048(13) 0.01715(2) Uani 1 1 d .
P1 P 0.149270(18) 0.059337(12) 0.58761(8) 0.01892(13) Uani 1 1 d .
N1 N 0.06502(6) 0.07442(4) 0.6430(2) 0.0202(4) Uani 1 1 d .
N2 N 0.08046(5) 0.09515(3) 0.7020(3) 0.0207(4) Uani 1 1 d .
C1 C 0.03540(8) 0.05412(5) 0.3295(3) 0.0224(6) Uani 1 1 d .
H1 H 0.0222(7) 0.0654(5) 0.382(3) 0.018(7) Uiso 1 1 d .
C2 C 0.03911(7) 0.03201(5) 0.4037(3) 0.0225(6) Uani 1 1 d .
H2 H 0.0288(6) 0.0296(4) 0.507(3) 0.011(6) Uiso 1 1 d .
C3 C 0.04894(7) 0.00915(5) 0.3104(3) 0.0247(6) Uani 1 1 d .
H3A H 0.0408 0.0109 0.1946 0.030 Uiso 1 1 calc R
H3B H 0.0344 -0.0043 0.3584 0.030 Uiso 1 1 calc R
C4 C 0.09192(7) 0.00328(5) 0.3154(3) 0.0251(6) Uani 1 1 d .
H4A H 0.0973 -0.0067 0.4131 0.030 Uiso 1 1 calc R
H4B H 0.0987 -0.0061 0.2168 0.030 Uiso 1 1 calc R
C5 C 0.11662(7) 0.02518(5) 0.3218(3) 0.0223(5) Uani 1 1 d .
H5 H 0.1410(8) 0.0207(5) 0.356(3) 0.026(7) Uiso 1 1 d .
C6 C 0.11171(7) 0.04557(4) 0.2243(4) 0.0225(5) Uani 1 1 d .
H6 H 0.1343(7) 0.0551(4) 0.202(3) 0.015(6) Uiso 1 1 d .
C7 C 0.08141(8) 0.04800(5) 0.0899(3) 0.0278(6) Uani 1 1 d .
H7A H 0.0760 0.0320 0.0434 0.033 Uiso 1 1 calc R
H7B H 0.0918 0.0581 0.0006 0.033 Uiso 1 1 calc R
C8 C 0.04374(8) 0.05896(5) 0.1510(3) 0.0265(6) Uani 1 1 d .
H8A H 0.0447 0.0765 0.1337 0.032 Uiso 1 1 calc R
H8B H 0.0223 0.0526 0.0841 0.032 Uiso 1 1 calc R
C9 C 0.03097(6) 0.07214(4) 0.7201(4) 0.0234(5) Uani 1 1 d .
H9 H 0.0136 0.0593 0.7042 0.028 Uiso 1 1 calc R
C10 C 0.02470(7) 0.09116(5) 0.8256(3) 0.0248(6) Uani 1 1 d .
H10 H 0.0030 0.0938 0.8936 0.030 Uiso 1 1 calc R
C11 C 0.05673(7) 0.10544(5) 0.8110(3) 0.0244(6) Uani 1 1 d .
H11 H 0.0612 0.1200 0.8679 0.029 Uiso 1 1 calc R
C12 C 0.11745(7) 0.10437(5) 0.6460(3) 0.0223(5) Uani 1 1 d .
H12A H 0.1214 0.1206 0.6920 0.027 Uiso 1 1 calc R
H12B H 0.1171 0.1058 0.5249 0.027 Uiso 1 1 calc R
C13 C 0.15108(6) 0.08832(4) 0.6972(4) 0.0202(5) Uani 1 1 d .
H13A H 0.1500 0.0855 0.8171 0.024 Uiso 1 1 calc R
H13B H 0.1756 0.0965 0.6722 0.024 Uiso 1 1 calc R
C14 C 0.19214(6) 0.05960(4) 0.4597(4) 0.0227(5) Uani 1 1 d .
C15 C 0.19742(8) 0.07889(5) 0.3534(3) 0.0314(6) Uani 1 1 d .
H15 H 0.1798 0.0919 0.3550 0.038 Uiso 1 1 calc R
C16 C 0.22823(8) 0.07922(6) 0.2455(4) 0.0399(8) Uani 1 1 d .
H16 H 0.2316 0.0924 0.1732 0.048 Uiso 1 1 calc R
C17 C 0.25406(8) 0.06043(6) 0.2429(4) 0.0426(8) Uani 1 1 d .
H17 H 0.2751 0.0607 0.1688 0.051 Uiso 1 1 calc R
C18 C 0.24920(8) 0.04141(6) 0.3474(4) 0.0389(8) Uani 1 1 d .
H18 H 0.2670 0.0286 0.3457 0.047 Uiso 1 1 calc R
C19 C 0.21838(7) 0.04091(5) 0.4556(4) 0.0292(5) Uani 1 1 d .
H19 H 0.2152 0.0277 0.5274 0.035 Uiso 1 1 calc R
C20 C 0.15830(7) 0.03708(4) 0.7456(3) 0.0204(6) Uani 1 1 d .
C21 C 0.13490(7) 0.01689(4) 0.7557(3) 0.0242(6) Uani 1 1 d .
H21 H 0.1145 0.0148 0.6795 0.029 Uiso 1 1 calc R
C22 C 0.14122(8) -0.00014(5) 0.8760(3) 0.0286(6) Uani 1 1 d .
H22 H 0.1251 -0.0138 0.8825 0.034 Uiso 1 1 calc R
C23 C 0.17099(8) 0.00271(5) 0.9869(4) 0.0319(6) Uani 1 1 d .
H23 H 0.1755 -0.0090 1.0688 0.038 Uiso 1 1 calc R
C24 C 0.19408(8) 0.02265(5) 0.9782(4) 0.0351(6) Uani 1 1 d .
H24 H 0.2144 0.0247 1.0550 0.042 Uiso 1 1 calc R
C25 C 0.18799(8) 0.03983(5) 0.8583(3) 0.0296(6) Uani 1 1 d .
H25 H 0.2041 0.0535 0.8531 0.036 Uiso 1 1 calc R
C26 C 0.17055(6) 0.15825(4) 0.7284(3) 0.0205(5) Uani 1 1 d .
C27 C 0.16604(7) 0.15746(5) 0.5576(3) 0.0262(6) Uani 1 1 d .
H27 H 0.1439 0.1646 0.5103 0.031 Uiso 1 1 calc R
C28 C 0.19287(7) 0.14646(5) 0.4537(4) 0.0326(6) Uani 1 1 d .
H28 H 0.1884 0.1461 0.3387 0.039 Uiso 1 1 calc R
C29 C 0.22578(8) 0.13618(5) 0.5178(3) 0.0305(6) Uani 1 1 d .
H29 H 0.2440 0.1287 0.4480 0.037 Uiso 1 1 calc R
C30 C 0.23155(7) 0.13708(5) 0.6862(4) 0.0298(6) Uani 1 1 d .
H30 H 0.2540 0.1303 0.7326 0.036 Uiso 1 1 calc R
C31 C 0.20460(7) 0.14789(5) 0.7871(3) 0.0249(6) Uani 1 1 d .
H31 H 0.2094 0.1483 0.9018 0.030 Uiso 1 1 calc R
C32 C 0.13564(8) 0.12852(5) 1.0220(3) 0.0252(6) Uani 1 1 d .
H32 H 0.1580 0.1232 0.9664 0.030 Uiso 1 1 calc R
C33 C 0.11802(8) 0.11321(5) 1.1343(3) 0.0325(7) Uani 1 1 d .
H33 H 0.1283 0.0977 1.1522 0.039 Uiso 1 1 calc R
C34 C 0.08588(8) 0.12042(5) 1.2195(4) 0.0356(6) Uani 1 1 d .
H34 H 0.0737 0.1100 1.2953 0.043 Uiso 1 1 calc R
C35 C 0.07167(8) 0.14302(5) 1.1930(4) 0.0328(6) Uani 1 1 d .
H35 H 0.0498 0.1483 1.2522 0.039 Uiso 1 1 calc R
C36 C 0.08915(7) 0.15809(5) 1.0800(3) 0.0270(6) Uani 1 1 d .
H36 H 0.0787 0.1736 1.0641 0.032 Uiso 1 1 calc R
C37 C 0.12166(7) 0.15141(4) 0.9880(3) 0.0193(5) Uani 1 1 d .
C38 C 0.10483(7) 0.18436(4) 0.7620(3) 0.0200(5) Uani 1 1 d .
C39 C 0.07909(8) 0.17157(5) 0.6608(3) 0.0303(7) Uani 1 1 d .
H39 H 0.0821 0.1548 0.6518 0.036 Uiso 1 1 calc R
C40 C 0.04956(8) 0.18239(6) 0.5742(3) 0.0345(7) Uani 1 1 d .
H40 H 0.0334 0.1731 0.5054 0.041 Uiso 1 1 calc R
C41 C 0.04353(8) 0.20666(6) 0.5876(4) 0.0337(7) Uani 1 1 d .
H41 H 0.0234 0.2142 0.5282 0.040 Uiso 1 1 calc R
C42 C 0.06709(7) 0.21966(5) 0.6882(4) 0.0339(7) Uani 1 1 d .
H42 H 0.0631 0.2364 0.6998 0.041 Uiso 1 1 calc R
C43 C 0.09683(7) 0.20863(5) 0.7735(3) 0.0256(6) Uani 1 1 d .
H43 H 0.1124 0.2182 0.8431 0.031 Uiso 1 1 calc R
C44 C 0.16582(6) 0.19043(4) 0.9661(4) 0.0207(5) Uani 1 1 d .
C45 C 0.18643(7) 0.20850(5) 0.8870(3) 0.0236(6) Uani 1 1 d .
H45 H 0.1863 0.2090 0.7705 0.028 Uiso 1 1 calc R
C46 C 0.20706(6) 0.22575(4) 0.9725(4) 0.0270(5) Uani 1 1 d .
H46 H 0.2198 0.2382 0.9143 0.032 Uiso 1 1 calc R
C47 C 0.20912(7) 0.22488(5) 1.1415(3) 0.0298(6) Uani 1 1 d .
H47 H 0.2235 0.2365 1.2001 0.036 Uiso 1 1 calc R
C48 C 0.19011(7) 0.20702(5) 1.2244(4) 0.0298(6) Uani 1 1 d .
H48 H 0.1918 0.2061 1.3406 0.036 Uiso 1 1 calc R
C49 C 0.16834(8) 0.19030(5) 1.1383(3) 0.0250(6) Uani 1 1 d .
H49 H 0.1548 0.1784 1.1980 0.030 Uiso 1 1 calc R
B1 B 0.14046(8) 0.17086(5) 0.8583(4) 0.0198(6) Uani 1 1 d .

loop_
_atom_site_aniso_label
_atom_site_aniso_U_11
_atom_site_aniso_U_22
_atom_site_aniso_U_33
_atom_site_aniso_U_23
_atom_site_aniso_U_13
_atom_site_aniso_U_12
Ir1 0.01494(4) 0.01806(4) 0.01846(4) -0.00115(4) -0.00036(4) -0.00102(4)
P1 0.0155(3) 0.0193(3) 0.0220(3) -0.0028(3) -0.0004(3) -0.0016(3)
N1 0.0166(11) 0.0242(12) 0.0197(10) -0.0015(9) -0.0009(8) 0.0009(9)
N2 0.0186(9) 0.0211(10) 0.0223(10) -0.0041(10) -0.0002(10) 0.0001(8)
C1 0.0174(13) 0.0251(15) 0.0247(14) -0.0060(12) -0.0020(11) 0.0007(11)
C2 0.0135(13) 0.0319(15) 0.0220(13) -0.0004(11) -0.0001(10) -0.0036(11)
C3 0.0220(13) 0.0229(14) 0.0292(14) -0.0031(11) -0.0004(11) -0.0049(11)
C4 0.0228(14) 0.0216(14) 0.0310(14) -0.0049(11) 0.0005(11) -0.0001(10)
C5 0.0152(13) 0.0259(14) 0.0257(14) -0.0059(11) 0.0004(10) 0.0002(10)
C6 0.0210(12) 0.0239(12) 0.0224(12) -0.0061(12) 0.0016(12) -0.0037(10)
C7 0.0338(16) 0.0311(16) 0.0183(13) 0.0012(11) 0.0015(11) -0.0039(12)
C8 0.0273(15) 0.0284(15) 0.0238(13) 0.0017(11) -0.0070(11) -0.0012(12)
C9 0.0187(11) 0.0302(13) 0.0213(11) 0.0022(13) -0.0016(12) -0.0009(9)
C10 0.0198(13) 0.0362(15) 0.0185(12) -0.0027(11) -0.0007(10) 0.0046(11)
C11 0.0273(15) 0.0255(14) 0.0205(13) -0.0051(11) -0.0033(11) 0.0071(11)
C12 0.0209(13) 0.0207(13) 0.0252(13) -0.0020(10) 0.0012(10) -0.0036(10)
C13 0.0190(12) 0.0179(11) 0.0237(14) -0.0057(12) -0.0004(12) -0.0015(9)
C14 0.0164(11) 0.0270(13) 0.0247(11) -0.0073(15) -0.0005(13) -0.0033(9)
C15 0.0265(15) 0.0320(16) 0.0356(16) -0.0025(13) 0.0042(12) -0.0061(12)
C16 0.0384(17) 0.0470(18) 0.0344(19) -0.0017(14) 0.0081(14) -0.0187(14)
C17 0.0244(15) 0.067(2) 0.036(2) -0.0180(17) 0.0087(14) -0.0144(15)
C18 0.0239(15) 0.055(2) 0.0378(17) -0.0175(16) 0.0026(13) 0.0050(14)
C19 0.0215(12) 0.0369(14) 0.0292(13) -0.0069(15) -0.0025(14) 0.0039(10)
C20 0.0184(11) 0.0232(12) 0.0196(16) -0.0019(9) 0.0005(10) 0.0015(10)
C21 0.0218(13) 0.0242(14) 0.0266(15) -0.0037(10) -0.0021(10) -0.0008(10)
C22 0.0302(15) 0.0253(15) 0.0304(15) 0.0017(11) 0.0023(12) -0.0032(12)
C23 0.0355(15) 0.0359(16) 0.0242(15) 0.0053(13) 0.0014(13) 0.0081(12)
C24 0.0327(15) 0.0446(17) 0.0279(15) 0.0013(15) -0.0115(14) 0.0013(12)
C25 0.0241(14) 0.0316(16) 0.0331(16) -0.0038(12) -0.0046(12) -0.0051(12)
C26 0.0196(11) 0.0154(11) 0.0265(13) 0.0001(11) 0.0005(12) -0.0020(8)
C27 0.0277(14) 0.0241(14) 0.0269(14) 0.0037(11) 0.0003(11) 0.0061(11)
C28 0.0396(15) 0.0336(15) 0.0246(13) 0.0025(14) 0.0071(15) 0.0049(12)
C29 0.0265(14) 0.0250(14) 0.0401(17) -0.0036(11) 0.0098(12) 0.0013(11)
C30 0.0202(13) 0.0260(14) 0.0431(19) -0.0047(12) -0.0012(12) 0.0008(10)
C31 0.0204(13) 0.0267(14) 0.0277(13) -0.0042(11) -0.0028(11) -0.0016(11)
C32 0.0274(14) 0.0217(14) 0.0265(13) -0.0017(10) -0.0073(11) -0.0029(11)
C33 0.0405(17) 0.0233(15) 0.0335(15) 0.0076(12) -0.0155(14) -0.0063(13)
C34 0.0449(16) 0.0391(16) 0.0230(13) 0.0072(14) -0.0045(16) -0.0204(12)
C35 0.0301(14) 0.0427(17) 0.0255(15) -0.0019(14) 0.0014(13) -0.0099(12)
C36 0.0248(14) 0.0276(15) 0.0284(14) -0.0004(12) -0.0006(12) -0.0028(11)
C37 0.0201(12) 0.0191(12) 0.0188(14) -0.0010(10) -0.0034(10) -0.0025(9)
C38 0.0175(12) 0.0227(13) 0.0198(13) 0.0010(10) 0.0033(9) 0.0006(10)
C39 0.0279(15) 0.0282(15) 0.0349(16) -0.0087(12) -0.0046(12) 0.0077(12)
C40 0.0274(15) 0.0457(19) 0.0304(15) -0.0083(13) -0.0085(12) 0.0054(13)
C41 0.0209(14) 0.0489(19) 0.0313(15) 0.0151(14) 0.0002(12) 0.0081(13)
C42 0.0235(13) 0.0219(14) 0.056(2) 0.0117(14) 0.0046(14) 0.0035(11)
C43 0.0195(13) 0.0194(13) 0.0379(15) 0.0018(11) -0.0001(11) -0.0020(10)
C44 0.0172(11) 0.0194(11) 0.0255(12) -0.0011(12) -0.0030(12) 0.0042(9)
C45 0.0170(13) 0.0235(14) 0.0301(14) 0.0000(11) 0.0009(11) 0.0020(10)
C46 0.0182(12) 0.0210(12) 0.0417(15) -0.0018(14) 0.0024(14) -0.0006(9)
C47 0.0216(14) 0.0270(15) 0.0407(16) -0.0144(12) -0.0039(12) -0.0001(11)
C48 0.0279(13) 0.0356(14) 0.0258(13) -0.0081(14) -0.0070(14) 0.0039(11)
C49 0.0267(14) 0.0208(14) 0.0274(14) -0.0014(11) -0.0019(11) 0.0015(11)
B1 0.0194(14) 0.0163(14) 0.0238(15) -0.0022(11) 0.0003(12) 0.0000(11)

loop_
_atom_type_symbol
_atom_type_description
_atom_type_scat_dispersion_real
_atom_type_scat_dispersion_imag
_atom_type_scat_source
C C 0.0033 0.0016 'International Tables Vol C Tables 4.2.6.8 and 6.1.1.4'
H H 0.0000 0.0000 'International Tables Vol C Tables 4.2.6.8 and 6.1.1.4'
B B 0.0013 0.0007 'International Tables Vol C Tables 4.2.6.8 and 6.1.1.4'
Ir Ir -1.4442 7.9887 'International Tables Vol C Tables 4.2.6.8 and 6.1.1.4'
N N 0.0061 0.0033 'International Tables Vol C Tables 4.2.6.8 and 6.1.1.4'
P P 0.1023 0.0942 'International Tables Vol C Tables 4.2.6.8 and 6.1.1.4'

loop_
_geom_angle_atom_site_label_1
_geom_angle_atom_site_label_2
_geom_angle_atom_site_label_3
_geom_angle
N1 Ir1 C6 154.59(9)
N1 Ir1 C5 167.02(9)
C6 Ir1 C5 38.30(9)
N1 Ir1 C2 96.19(9)
C6 Ir1 C2 88.08(10)
C5 Ir1 C2 80.17(10)
N1 Ir1 C1 87.43(9)
C6 Ir1 C1 81.25(10)
C5 Ir1 C1 96.54(10)
C2 Ir1 C1 36.33(10)
N1 Ir1 P1 89.47(6)
C6 Ir1 P1 97.55(7)
C5 Ir1 P1 88.69(7)
C2 Ir1 P1 154.15(7)
C1 Ir1 P1 169.49(7)
C20 P1 C14 105.58(12)
C20 P1 C13 104.64(12)
C14 P1 C13 103.95(11)
C20 P1 Ir1 111.15(8)
C14 P1 Ir1 118.47(9)
C13 P1 Ir1 111.91(7)
C9 N1 N2 105.21(19)
C9 N1 Ir1 130.70(17)
N2 N1 Ir1 124.05(15)
C11 N2 N1 110.77(19)
C11 N2 C12 126.7(2)
N1 N2 C12 122.5(2)
C2 C1 C8 124.4(3)
C2 C1 Ir1 71.45(15)
C8 C1 Ir1 108.21(18)
C2 C1 H1 118.1(16)
C8 C1 H1 115.9(16)
Ir1 C1 H1 103.2(16)
C1 C2 C3 123.5(2)
C1 C2 Ir1 72.21(15)
C3 C2 Ir1 112.10(16)
C1 C2 H2 119.6(15)
C3 C2 H2 114.6(15)
Ir1 C2 H2 101.2(14)
C2 C3 C4 112.6(2)
C2 C3 H3A 109.1
C4 C3 H3A 109.1
C2 C3 H3B 109.1
C4 C3 H3B 109.1
H3A C3 H3B 107.8
C5 C4 C3 112.7(2)
C5 C4 H4A 109.0
C3 C4 H4A 109.0
C5 C4 H4B 109.0
C3 C4 H4B 109.0
H4A C4 H4B 107.8
C6 C5 C4 125.2(2)
C6 C5 Ir1 70.13(15)
C4 C5 Ir1 112.12(16)
C6 C5 H5 119.9(17)
C4 C5 H5 108.5(17)
Ir1 C5 H5 114.6(17)
C5 C6 C7 124.3(2)
C5 C6 Ir1 71.57(16)
C7 C6 Ir1 113.95(16)
C5 C6 H6 117.2(14)
C7 C6 H6 112.1(16)
Ir1 C6 H6 110.0(15)
C6 C7 C8 113.2(2)
C6 C7 H7A 108.9
C8 C7 H7A 108.9
C6 C7 H7B 108.9
C8 C7 H7B 108.9
H7A C7 H7B 107.7
C1 C8 C7 114.0(2)
C1 C8 H8A 108.8
C7 C8 H8A 108.8
C1 C8 H8B 108.8
C7 C8 H8B 108.8
H8A C8 H8B 107.6
N1 C9 C10 110.8(2)
N1 C9 H9 124.6
C10 C9 H9 124.6
C11 C10 C9 105.3(2)
C11 C10 H10 127.3
C9 C10 H10 127.3
N2 C11 C10 107.9(2)
N2 C11 H11 126.1
C10 C11 H11 126.1
N2 C12 C13 112.5(2)
N2 C12 H12A 109.1
C13 C12 H12A 109.1
N2 C12 H12B 109.1
C13 C12 H12B 109.1
H12A C12 H12B 107.8
C12 C13 P1 110.83(17)
C12 C13 H13A 109.5
P1 C13 H13A 109.5
C12 C13 H13B 109.5
P1 C13 H13B 109.5
H13A C13 H13B 108.1
C19 C14 C15 118.7(3)
C19 C14 P1 123.2(2)
C15 C14 P1 117.98(19)
C16 C15 C14 120.3(3)
C16 C15 H15 119.8
C14 C15 H15 119.8
C17 C16 C15 120.2(3)
C17 C16 H16 119.9
C15 C16 H16 119.9
C18 C17 C16 119.9(3)
C18 C17 H17 120.0
C16 C17 H17 120.0
C17 C18 C19 120.3(3)
C17 C18 H18 119.9
C19 C18 H18 119.9
C18 C19 C14 120.6(3)
C18 C19 H19 119.7
C14 C19 H19 119.7
C25 C20 C21 119.0(2)
C25 C20 P1 121.33(19)
C21 C20 P1 119.69(18)
C22 C21 C20 120.4(2)
C22 C21 H21 119.8
C20 C21 H21 119.8
C23 C22 C21 120.1(3)
C23 C22 H22 119.9
C21 C22 H22 119.9
C24 C23 C22 119.8(3)
C24 C23 H23 120.1
C22 C23 H23 120.1
C23 C24 C25 120.6(3)
C23 C24 H24 119.7
C25 C24 H24 119.7
C24 C25 C20 120.1(3)
C24 C25 H25 119.9
C20 C25 H25 119.9
C27 C26 C31 114.8(2)
C27 C26 B1 125.5(2)
C31 C26 B1 119.7(2)
C26 C27 C28 122.6(2)
C26 C27 H27 118.7
C28 C27 H27 118.7
C29 C28 C27 120.4(3)
C29 C28 H28 119.8
C27 C28 H28 119.8
C28 C29 C30 118.5(3)
C28 C29 H29 120.7
C30 C29 H29 120.7
C29 C30 C31 120.2(3)
C29 C30 H30 119.9
C31 C30 H30 119.9
C30 C31 C26 123.4(3)
C30 C31 H31 118.3
C26 C31 H31 118.3
C33 C32 C37 122.6(3)
C33 C32 H32 118.7
C37 C32 H32 118.7
C34 C33 C32 120.5(3)
C34 C33 H33 119.7
C32 C33 H33 119.7
C35 C34 C33 118.8(3)
C35 C34 H34 120.6
C33 C34 H34 120.6
C34 C35 C36 120.3(3)
C34 C35 H35 119.8
C36 C35 H35 119.8
C35 C36 C37 122.9(3)
C35 C36 H36 118.5
C37 C36 H36 118.5
C32 C37 C36 114.7(2)
C32 C37 B1 126.3(2)
C36 C37 B1 118.9(2)
C43 C38 C39 114.0(2)
C43 C38 B1 124.4(2)
C39 C38 B1 121.5(2)
C40 C39 C38 123.1(3)
C40 C39 H39 118.4
C38 C39 H39 118.4
C41 C40 C39 120.2(3)
C41 C40 H40 119.9
C39 C40 H40 119.9
C42 C41 C40 118.7(3)
C42 C41 H41 120.7
C40 C41 H41 120.7
C41 C42 C43 120.6(3)
C41 C42 H42 119.7
C43 C42 H42 119.7
C38 C43 C42 123.3(2)
C38 C43 H43 118.4
C42 C43 H43 118.4
C45 C44 C49 115.6(2)
C45 C44 B1 120.5(2)
C49 C44 B1 123.9(2)
C46 C45 C44 122.5(3)
C46 C45 H45 118.7
C44 C45 H45 118.7
C47 C46 C45 120.1(3)
C47 C46 H46 119.9
C45 C46 H46 119.9
C48 C47 C46 119.4(3)
C48 C47 H47 120.3
C46 C47 H47 120.3
C47 C48 C49 120.1(3)
C47 C48 H48 119.9
C49 C48 H48 119.9
C48 C49 C44 122.2(3)
C48 C49 H49 118.9
C44 C49 H49 118.9
C26 B1 C38 111.6(2)
C26 B1 C37 112.4(2)
C38 B1 C37 107.9(2)
C26 B1 C44 106.52(19)
C38 B1 C44 110.5(2)
C37 B1 C44 107.9(2)

loop_
_geom_bond_atom_site_label_1
_geom_bond_atom_site_label_2
_geom_bond_distance
Ir1 N1 2.086(2)
Ir1 C6 2.126(3)
Ir1 C5 2.145(3)
Ir1 C2 2.214(2)
Ir1 C1 2.224(3)
Ir1 P1 2.2943(8)
P1 C20 1.819(2)
P1 C14 1.821(3)
P1 C13 1.853(2)
N1 C9 1.348(3)
N1 N2 1.367(3)
N2 C11 1.342(3)
N2 C12 1.461(3)
C1 C2 1.384(4)
C1 C8 1.507(4)
C1 H1 0.89(3)
C2 C3 1.527(4)
C2 H2 0.92(2)
C3 C4 1.533(3)
C3 H3A 0.9900
C3 H3B 0.9900
C4 C5 1.498(3)
C4 H4A 0.9900
C4 H4B 0.9900
C5 C6 1.401(4)
C5 H5 0.93(3)
C6 C7 1.527(4)
C6 H6 0.97(2)
C7 C8 1.532(4)
C7 H7A 0.9900
C7 H7B 0.9900
C8 H8A 0.9900
C8 H8B 0.9900
C9 C10 1.386(4)
C9 H9 0.9500
C10 C11 1.377(4)
C10 H10 0.9500
C11 H11 0.9500
C12 C13 1.534(3)
C12 H12A 0.9900
C12 H12B 0.9900
C13 H13A 0.9900
C13 H13B 0.9900
C14 C19 1.389(3)
C14 C15 1.397(4)
C15 C16 1.387(4)
C15 H15 0.9500
C16 C17 1.384(4)
C16 H16 0.9500
C17 C18 1.374(4)
C17 H17 0.9500
C18 C19 1.390(4)
C18 H18 0.9500
C19 H19 0.9500
C20 C25 1.392(3)
C20 C21 1.396(3)
C21 C22 1.385(4)
C21 H21 0.9500
C22 C23 1.385(4)
C22 H22 0.9500
C23 C24 1.377(4)
C23 H23 0.9500
C24 C25 1.387(4)
C24 H24 0.9500
C25 H25 0.9500
C26 C27 1.401(4)
C26 C31 1.404(3)
C26 B1 1.649(4)
C27 C28 1.403(4)
C27 H27 0.9500
C28 C29 1.385(4)
C28 H28 0.9500
C29 C30 1.388(4)
C29 H29 0.9500
C30 C31 1.386(3)
C30 H30 0.9500
C31 H31 0.9500
C32 C33 1.396(4)
C32 C37 1.398(3)
C32 H32 0.9500
C33 C34 1.378(4)
C33 H33 0.9500
C34 C35 1.376(4)
C34 H34 0.9500
C35 C36 1.389(4)
C35 H35 0.9500
C36 C37 1.409(3)
C36 H36 0.9500
C37 B1 1.653(4)
C38 C43 1.390(3)
C38 C39 1.413(4)
C38 B1 1.652(4)
C39 C40 1.387(4)
C39 H39 0.9500
C40 C41 1.379(4)
C40 H40 0.9500
C41 C42 1.369(4)
C41 H41 0.9500
C42 C43 1.392(4)
C42 H42 0.9500
C43 H43 0.9500
C44 C45 1.397(3)
C44 C49 1.406(4)
C44 B1 1.659(4)
C45 C46 1.390(3)
C45 H45 0.9500
C46 C47 1.380(4)
C46 H46 0.9500
C47 C48 1.376(4)
C47 H47 0.9500
C48 C49 1.394(4)
C48 H48 0.9500
C49 H49 0.9500

loop_
_geom_torsion_atom_site_label_1
_geom_torsion_atom_site_label_2
_geom_torsion_atom_site_label_3
_geom_torsion_atom_site_label_4
_geom_torsion
N1 Ir1 P1 C20 88.40(10)
C6 Ir1 P1 C20 -116.10(11)
C5 Ir1 P1 C20 -78.74(11)
C2 Ir1 P1 C20 -14.78(19)
C1 Ir1 P1 C20 161.2(4)
N1 Ir1 P1 C14 -149.10(10)
C6 Ir1 P1 C14 6.40(11)
C5 Ir1 P1 C14 43.75(11)
C2 Ir1 P1 C14 107.71(18)
C1 Ir1 P1 C14 -76.3(4)
N1 Ir1 P1 C13 -28.19(12)
C6 Ir1 P1 C13 127.30(12)
C5 Ir1 P1 C13 164.66(13)
C2 Ir1 P1 C13 -131.38(19)
C1 Ir1 P1 C13 44.6(4)
C6 Ir1 N1 C9 111.6(3)
C5 Ir1 N1 C9 -59.9(5)
C2 Ir1 N1 C9 13.0(2)
C1 Ir1 N1 C9 48.3(2)
P1 Ir1 N1 C9 -141.7(2)
C6 Ir1 N1 N2 -65.7(3)
C5 Ir1 N1 N2 122.8(4)
C2 Ir1 N1 N2 -164.29(19)
C1 Ir1 N1 N2 -128.98(19)
P1 Ir1 N1 N2 40.98(18)
C9 N1 N2 C11 -0.4(3)
Ir1 N1 N2 C11 177.48(16)
C9 N1 N2 C12 -178.8(2)
Ir1 N1 N2 C12 -0.9(3)
N1 Ir1 C1 C2 -104.08(16)
C6 Ir1 C1 C2 98.75(17)
C5 Ir1 C1 C2 63.52(17)
P1 Ir1 C1 C2 -177.0(3)
N1 Ir1 C1 C8 134.82(19)
C6 Ir1 C1 C8 -22.36(19)
C5 Ir1 C1 C8 -57.6(2)
C2 Ir1 C1 C8 -121.1(3)
P1 Ir1 C1 C8 61.9(5)
C8 C1 C2 C3 -5.4(4)
Ir1 C1 C2 C3 -105.1(2)
C8 C1 C2 Ir1 99.8(3)
N1 Ir1 C2 C1 77.08(16)
C6 Ir1 C2 C1 -77.80(17)
C5 Ir1 C2 C1 -115.51(17)
P1 Ir1 C2 C1 178.75(14)
N1 Ir1 C2 C3 -163.18(18)
C6 Ir1 C2 C3 41.94(19)
C5 Ir1 C2 C3 4.23(18)
C1 Ir1 C2 C3 119.7(3)
P1 Ir1 C2 C3 -61.5(3)
C1 C2 C3 C4 96.1(3)
Ir1 C2 C3 C4 13.4(3)
C2 C3 C4 C5 -31.9(3)
C3 C4 C5 C6 -45.1(3)
C3 C4 C5 Ir1 35.6(3)
N1 Ir1 C5 C6 174.1(3)
C2 Ir1 C5 C6 99.48(16)
C1 Ir1 C5 C6 66.91(15)
P1 Ir1 C5 C6 -103.95(14)
N1 Ir1 C5 C4 53.1(5)
C6 Ir1 C5 C4 -121.0(2)
C2 Ir1 C5 C4 -21.53(18)
C1 Ir1 C5 C4 -54.1(2)
P1 Ir1 C5 C4 135.05(18)
C4 C5 C6 C7 -3.3(4)
Ir1 C5 C6 C7 -106.9(2)
C4 C5 C6 Ir1 103.6(2)
N1 Ir1 C6 C5 -176.93(18)
C2 Ir1 C6 C5 -76.51(16)
C1 Ir1 C6 C5 -112.38(15)
P1 Ir1 C6 C5 78.17(14)
N1 Ir1 C6 C7 -56.8(3)
C5 Ir1 C6 C7 120.1(2)
C2 Ir1 C6 C7 43.61(18)
C1 Ir1 C6 C7 7.74(18)
P1 Ir1 C6 C7 -161.71(16)
C5 C6 C7 C8 91.8(3)
Ir1 C6 C7 C8 8.5(3)
C2 C1 C8 C7 -45.8(4)
Ir1 C1 C8 C7 33.8(3)
C6 C7 C8 C1 -28.9(3)
N2 N1 C9 C10 0.4(3)
Ir1 N1 C9 C10 -177.31(17)
N1 C9 C10 C11 -0.2(3)
N1 N2 C11 C10 0.3(3)
C12 N2 C11 C10 178.6(2)
C9 C10 C11 N2 0.0(3)
C11 N2 C12 C13 115.0(3)
N1 N2 C12 C13 -66.9(3)
N2 C12 C13 P1 68.0(3)
C20 P1 C13 C12 -134.67(19)
C14 P1 C13 C12 114.79(19)
Ir1 P1 C13 C12 -14.2(2)
C20 P1 C14 C19 19.6(3)
C13 P1 C14 C19 129.5(2)
Ir1 P1 C14 C19 -105.6(2)
C20 P1 C14 C15 -164.5(2)
C13 P1 C14 C15 -54.7(2)
Ir1 P1 C14 C15 70.2(2)
C19 C14 C15 C16 0.3(4)
P1 C14 C15 C16 -175.7(2)
C14 C15 C16 C17 -0.2(4)
C15 C16 C17 C18 0.0(4)
C16 C17 C18 C19 0.2(4)
C17 C18 C19 C14 -0.1(4)
C15 C14 C19 C18 -0.2(4)
P1 C14 C19 C18 175.6(2)
C14 P1 C20 C25 63.1(2)
C13 P1 C20 C25 -46.2(2)
Ir1 P1 C20 C25 -167.22(18)
C14 P1 C20 C21 -117.5(2)
C13 P1 C20 C21 133.18(19)
Ir1 P1 C20 C21 12.2(2)
C25 C20 C21 C22 -0.1(4)
P1 C20 C21 C22 -179.52(19)
C20 C21 C22 C23 -0.3(4)
C21 C22 C23 C24 0.6(4)
C22 C23 C24 C25 -0.6(4)
C23 C24 C25 C20 0.2(4)
C21 C20 C25 C24 0.1(4)
P1 C20 C25 C24 179.6(2)
C31 C26 C27 C28 2.0(4)
B1 C26 C27 C28 179.8(2)
C26 C27 C28 C29 -1.2(4)
C27 C28 C29 C30 -0.2(4)
C28 C29 C30 C31 0.6(4)
C29 C30 C31 C26 0.4(4)
C27 C26 C31 C30 -1.6(4)
B1 C26 C31 C30 -179.5(2)
C37 C32 C33 C34 -1.1(4)
C32 C33 C34 C35 -0.6(4)
C33 C34 C35 C36 1.1(4)
C34 C35 C36 C37 0.0(4)
C33 C32 C37 C36 2.0(4)
C33 C32 C37 B1 179.7(2)
C35 C36 C37 C32 -1.4(4)
C35 C36 C37 B1 -179.3(2)
C43 C38 C39 C40 3.0(4)
B1 C38 C39 C40 -178.0(2)
C38 C39 C40 C41 -1.7(4)
C39 C40 C41 C42 -0.3(4)
C40 C41 C42 C43 0.8(4)
C39 C38 C43 C42 -2.5(4)
B1 C38 C43 C42 178.6(3)
C41 C42 C43 C38 0.7(4)
C49 C44 C45 C46 -2.1(4)
B1 C44 C45 C46 177.9(2)
C44 C45 C46 C47 2.8(4)
C45 C46 C47 C48 -1.0(4)
C46 C47 C48 C49 -1.4(4)
C47 C48 C49 C44 2.0(4)
C45 C44 C49 C48 -0.3(4)
B1 C44 C49 C48 179.7(2)
C27 C26 B1 C38 -3.8(3)
C31 C26 B1 C38 173.9(2)
C27 C26 B1 C37 117.6(3)
C31 C26 B1 C37 -64.7(3)
C27 C26 B1 C44 -124.4(2)
C31 C26 B1 C44 53.3(3)
C43 C38 B1 C26 -119.8(2)
C39 C38 B1 C26 61.3(3)
C43 C38 B1 C37 116.3(3)
C39 C38 B1 C37 -62.6(3)
C43 C38 B1 C44 -1.5(3)
C39 C38 B1 C44 179.6(2)
C32 C37 B1 C26 17.2(3)
C36 C37 B1 C26 -165.2(2)
C32 C37 B1 C38 140.6(2)
C36 C37 B1 C38 -41.7(3)
C32 C37 B1 C44 -100.0(3)
C36 C37 B1 C44 77.7(3)
C45 C44 B1 C26 56.4(3)
C49 C44 B1 C26 -123.6(2)
C45 C44 B1 C38 -65.0(3)
C49 C44 B1 C38 115.0(3)
C45 C44 B1 C37 177.3(2)
C49 C44 B1 C37 -2.7(3)
